data_4303112
loop_
_publ_author_name
'Felix Konrad'
'Julio Lloret Fillol'
'Hubert Wadepohl'
'Lutz H. Gade'

_publ_section_title
;
Bis(oxazolinylmethyl)pyrrole Derivatives and Their Coordination as Chiral
"Pincer" Ligands to Rhodium
;
_journal_name_full 'Inorganic Chemistry'
_journal_page_first 8523
_journal_page_last 8535
_journal_paper_doi 10.1021/ic901189k
_journal_volume 48
_journal_year 2009
_chemical_absolute_configuration ad
_chemical_formula_sum 'C21 H30 N3 O3 Rh'
_chemical_formula_weight 475.39
_space_group_IT_number 19
_symmetry_cell_setting orthorhombic
_symmetry_Int_Tables_number 19
_symmetry_space_group_name_Hall 'P 2ac 2ab'
_symmetry_space_group_name_H-M 'P 21 21 21'
_atom_sites_solution_hydrogens geom
_atom_sites_solution_primary heavy
_atom_sites_solution_secondary difmap
_audit_block_code ga_fk12
_audit_creation_method SHELXL-97
_cell_angle_alpha 90.00
_cell_angle_beta 90.00
_cell_angle_gamma 90.00
_cell_formula_units_Z 4
_cell_length_a 6.9492(8)
_cell_length_b 11.7795(13)
_cell_length_c 25.417(3)
_cell_measurement_reflns_used 7463
_cell_measurement_temperature 100(2)
_cell_measurement_theta_max 31.76
_cell_measurement_theta_min 3.04
_cell_volume 2080.6(4)
_computing_cell_refinement
;
SAINT (Bruker AXS, 1997-2008).
;
_computing_data_collection 'SMART (Bruker AXS, 1997-2003)'
_computing_data_reduction 'SAINT (Bruker AXS, 1997-2008)'
_computing_molecular_graphics 'PLATON (Spek, 1980-2008)'
_computing_publication_material 'SHELXL-97 (Sheldrick, 1997)'
_computing_structure_refinement 'SHELXL-97 (Sheldrick, 1997)'
_computing_structure_solution 'DIRDIF (Beurskens et al., 1999-2008)'
_diffrn_ambient_temperature 100(2)
_diffrn_detector_area_resol_mean 8.19
_diffrn_measured_fraction_theta_full 0.967
_diffrn_measured_fraction_theta_max 0.967
_diffrn_measurement_device_type 'CCD-PXL-KAF2 (Bruker AXS Smart 1000)'
_diffrn_measurement_method '\f- and \w-scans'
_diffrn_radiation_monochromator graphite
_diffrn_radiation_probe x-ray
_diffrn_radiation_type MoK\a
_diffrn_radiation_wavelength 0.71073
_diffrn_reflns_av_R_equivalents 0.0444
_diffrn_reflns_av_sigmaI/netI 0.0264
_diffrn_reflns_limit_h_max 10
_diffrn_reflns_limit_h_min -10
_diffrn_reflns_limit_k_max 17
_diffrn_reflns_limit_k_min 0
_diffrn_reflns_limit_l_max 37
_diffrn_reflns_limit_l_min 0
_diffrn_reflns_number 49830
_diffrn_reflns_theta_full 32.12
_diffrn_reflns_theta_max 32.12
_diffrn_reflns_theta_min 2.36
_diffrn_source 'fine-focus sealed tube'
_exptl_absorpt_coefficient_mu 0.847
_exptl_absorpt_correction_T_max 0.7464
_exptl_absorpt_correction_T_min 0.5792
_exptl_absorpt_correction_type multi-scan
_exptl_absorpt_process_details
;
multi-scan from symmetry-related measurements (Blessing 1995)
SADABS (Sheldrick & Bruker AXS, 2004-2008)
;
_exptl_crystal_colour orange
_exptl_crystal_density_diffrn 1.518
_exptl_crystal_density_method 'not measured'
_exptl_crystal_description needle
_exptl_crystal_F_000 984
_exptl_crystal_size_max 0.30
_exptl_crystal_size_mid 0.10
_exptl_crystal_size_min 0.10
_refine_diff_density_max 0.756
_refine_diff_density_min -1.026
_refine_diff_density_rms 0.083
_refine_ls_abs_structure_details 'Flack H D (1983), Acta Cryst. A39, 876-881'
_refine_ls_abs_structure_Flack 0.01(2)
_refine_ls_extinction_method none
_refine_ls_goodness_of_fit_ref 1.141
_refine_ls_hydrogen_treatment constr
_refine_ls_matrix_type full
_refine_ls_number_parameters 259
_refine_ls_number_reflns 6951
_refine_ls_number_restraints 0
_refine_ls_restrained_S_all 1.141
_refine_ls_R_factor_all 0.0294
_refine_ls_R_factor_gt 0.0259
_refine_ls_shift/su_max 0.066
_refine_ls_shift/su_mean 0.003
_refine_ls_structure_factor_coef Fsqd
_refine_ls_weighting_details 'calc w=1/[\s^2^(Fo^2^)+(0.0120P)^2^+1.9450P] where P=(Fo^2^+2Fc^2^)/3'
_refine_ls_weighting_scheme calc
_refine_ls_wR_factor_gt 0.0568
_refine_ls_wR_factor_ref 0.0581
_reflns_number_gt 6513
_reflns_number_total 6951
_reflns_threshold_expression >2sigma(I)
_cod_data_source_file ic901189k_si_001_5.cif
_cod_data_source_block complex_6e
_cod_database_code 4303112
_audit_block_refno 693

loop_
_symmetry_equiv_pos_as_xyz
'x, y, z'
'-x+1/2, -y, z+1/2'
'x+1/2, -y+1/2, -z'
'-x, y+1/2, -z+1/2'

loop_
_atom_site_label
_atom_site_type_symbol
_atom_site_fract_x
_atom_site_fract_y
_atom_site_fract_z
_atom_site_U_iso_or_equiv
_atom_site_adp_type
_atom_site_occupancy
_atom_site_symmetry_multiplicity
_atom_site_calc_flag
_atom_site_refinement_flags
_atom_site_disorder_assembly
_atom_site_disorder_group
C1 C 0.4831(3) 0.77244(16) 0.19265(7) 0.0105(3) Uani 1 1 d . . .
H1 H 0.4281 0.8202 0.2215 0.013 Uiso 1 1 calc R . .
C2 C 0.7015(3) 0.76477(18) 0.19903(8) 0.0146(4) Uani 1 1 d . . .
H2A H 0.7509 0.8285 0.2206 0.018 Uiso 1 1 calc R . .
H2B H 0.7390 0.6922 0.2158 0.018 Uiso 1 1 calc R . .
C3 C 0.6305(3) 0.81986(16) 0.11711(8) 0.0130(3) Uani 1 1 d . . .
C4 C 0.6743(3) 0.84166(17) 0.06348(8) 0.0146(4) Uani 1 1 d . . .
H4 H 0.8021 0.8278 0.0519 0.017 Uiso 1 1 calc R . .
C5 C 0.5455(3) 0.88096(17) 0.02775(8) 0.0134(4) Uani 1 1 d . . .
C6 C 0.5862(3) 0.88618(19) -0.03054(8) 0.0179(4) Uani 1 1 d . . .
H6A H 0.6209 0.8104 -0.0444 0.021 Uiso 1 1 calc R . .
H6B H 0.6918 0.9400 -0.0383 0.021 Uiso 1 1 calc R . .
C7 C 0.3968(3) 0.92741(18) -0.05388(8) 0.0154(4) Uani 1 1 d . . .
H7A H 0.4169 0.9955 -0.0760 0.018 Uiso 1 1 calc R . .
H7B H 0.3355 0.8674 -0.0754 0.018 Uiso 1 1 calc R . .
C8 C 0.2762(3) 0.95526(15) -0.00625(7) 0.0133(4) Uani 1 1 d . . .
C9 C 0.1015(3) 1.00742(18) -0.00903(8) 0.0152(4) Uani 1 1 d . . .
H9 H 0.0440 1.0161 -0.0427 0.018 Uiso 1 1 calc R . .
C10 C 0.0007(3) 1.04928(17) 0.03507(8) 0.0146(4) Uani 1 1 d . . .
C11 C -0.2450(5) 1.13889(16) 0.07493(7) 0.0196(3) Uani 1 1 d . . .
H11A H -0.3510 1.0862 0.0839 0.023 Uiso 1 1 calc R . .
H11B H -0.2948 1.2176 0.0751 0.023 Uiso 1 1 calc R . .
C12 C -0.0761(3) 1.12568(16) 0.11327(8) 0.0137(3) Uani 1 1 d . . .
H12 H -0.1230 1.0908 0.1468 0.016 Uiso 1 1 calc R . .
C13 C 0.0311(3) 1.23865(17) 0.12573(8) 0.0150(4) Uani 1 1 d . . .
C14 C 0.1086(4) 1.29312(19) 0.07544(9) 0.0207(4) Uani 1 1 d . . .
H14A H 0.1697 1.3658 0.0840 0.031 Uiso 1 1 calc R . .
H14B H 0.0023 1.3060 0.0508 0.031 Uiso 1 1 calc R . .
H14C H 0.2036 1.2425 0.0592 0.031 Uiso 1 1 calc R . .
C15 C 0.1988(3) 1.21766(19) 0.16315(9) 0.0228(5) Uani 1 1 d . . .
H15A H 0.2932 1.1679 0.1461 0.034 Uiso 1 1 calc R . .
H15B H 0.1512 1.1814 0.1953 0.034 Uiso 1 1 calc R . .
H15C H 0.2598 1.2902 0.1720 0.034 Uiso 1 1 calc R . .
C16 C -0.1106(4) 1.31920(19) 0.15339(9) 0.0232(5) Uani 1 1 d . . .
H16A H -0.1623 1.2821 0.1849 0.035 Uiso 1 1 calc R . .
H16B H -0.2163 1.3378 0.1294 0.035 Uiso 1 1 calc R . .
H16C H -0.0434 1.3890 0.1636 0.035 Uiso 1 1 calc R . .
C17 C 0.3824(3) 0.65388(19) 0.19237(9) 0.0121(4) Uani 1 1 d . . .
C18 C 0.4622(3) 0.57851(17) 0.14846(8) 0.0171(4) Uani 1 1 d . . .
H18A H 0.6003 0.5666 0.1540 0.026 Uiso 1 1 calc R . .
H18B H 0.4415 0.6155 0.1144 0.026 Uiso 1 1 calc R . .
H18C H 0.3958 0.5051 0.1489 0.026 Uiso 1 1 calc R . .
C19 C 0.1661(3) 0.6689(2) 0.18456(9) 0.0155(4) Uani 1 1 d . . .
H19A H 0.1423 0.7080 0.1512 0.023 Uiso 1 1 calc R . .
H19B H 0.1133 0.7140 0.2136 0.023 Uiso 1 1 calc R . .
H19C H 0.1038 0.5942 0.1839 0.023 Uiso 1 1 calc R . .
C20 C 0.4166(3) 0.59708(19) 0.24595(9) 0.0194(4) Uani 1 1 d . . .
H20A H 0.3376 0.5284 0.2486 0.029 Uiso 1 1 calc R . .
H20B H 0.3812 0.6498 0.2741 0.029 Uiso 1 1 calc R . .
H20C H 0.5528 0.5767 0.2493 0.029 Uiso 1 1 calc R . .
C99 C 0.1468(3) 0.94669(18) 0.17970(8) 0.0132(3) Uani 1 1 d . . .
N1 N 0.4670(2) 0.83435(14) 0.14157(6) 0.0106(3) Uani 1 1 d . . .
N2 N 0.0468(2) 1.04284(14) 0.08474(7) 0.0123(3) Uani 1 1 d . . .
N3 N 0.3665(2) 0.92248(14) 0.03936(6) 0.0115(3) Uani 1 1 d . . .
O1 O 0.7737(2) 0.77125(12) 0.14557(5) 0.0147(3) Uani 1 1 d . . .
O2 O -0.1608(2) 1.11060(14) 0.02439(6) 0.0188(3) Uani 1 1 d . . .
O99 O 0.0795(2) 0.95420(14) 0.22121(6) 0.0204(3) Uani 1 1 d . . .
Rh1 Rh 0.25160(3) 0.936396(10) 0.114504(5) 0.01025(3) Uani 1 1 d . . .

loop_
_atom_site_aniso_label
_atom_site_aniso_U_11
_atom_site_aniso_U_22
_atom_site_aniso_U_33
_atom_site_aniso_U_23
_atom_site_aniso_U_13
_atom_site_aniso_U_12
C1 0.0111(8) 0.0130(8) 0.0074(7) 0.0016(6) -0.0020(6) 0.0013(6)
C2 0.0133(9) 0.0191(9) 0.0115(8) 0.0015(7) -0.0020(6) 0.0006(6)
C3 0.0123(7) 0.0121(8) 0.0145(8) 0.0030(7) -0.0008(7) 0.0001(6)
C4 0.0157(8) 0.0172(9) 0.0108(8) 0.0030(7) 0.0041(7) 0.0014(7)
C5 0.0179(9) 0.0113(8) 0.0110(8) 0.0019(7) 0.0023(7) -0.0019(7)
C6 0.0229(10) 0.0205(10) 0.0102(9) 0.0015(8) 0.0042(7) -0.0007(8)
C7 0.0235(9) 0.0136(9) 0.0091(8) 0.0000(7) 0.0010(7) -0.0013(8)
C8 0.0200(11) 0.0102(7) 0.0097(7) -0.0008(5) -0.0022(7) -0.0019(7)
C9 0.0220(10) 0.0154(9) 0.0082(8) -0.0011(7) -0.0044(7) 0.0001(8)
C10 0.0178(9) 0.0119(9) 0.0142(9) -0.0010(7) -0.0050(7) 0.0012(7)
C11 0.0187(8) 0.0207(8) 0.0193(8) -0.0027(7) -0.0036(12) 0.0072(12)
C12 0.0176(8) 0.0111(8) 0.0125(8) 0.0018(7) -0.0006(7) 0.0028(7)
C13 0.0260(10) 0.0087(8) 0.0103(8) 0.0007(6) -0.0002(7) 0.0017(7)
C14 0.0331(12) 0.0137(9) 0.0154(9) 0.0020(8) 0.0025(8) -0.0022(8)
C15 0.0360(14) 0.0156(9) 0.0168(9) -0.0017(8) -0.0088(8) -0.0025(8)
C16 0.0378(13) 0.0140(9) 0.0178(10) -0.0001(8) 0.0072(9) 0.0038(9)
C17 0.0110(9) 0.0126(9) 0.0127(9) 0.0027(7) -0.0005(7) 0.0013(7)
C18 0.0217(9) 0.0114(9) 0.0183(9) -0.0040(7) 0.0014(8) -0.0005(7)
C19 0.0136(9) 0.0135(10) 0.0192(10) 0.0031(8) -0.0006(8) -0.0022(8)
C20 0.0210(10) 0.0192(10) 0.0180(10) 0.0072(8) 0.0000(8) 0.0006(8)
C99 0.0124(8) 0.0122(8) 0.0149(8) 0.0024(7) -0.0007(6) 0.0026(7)
N1 0.0128(7) 0.0103(7) 0.0087(7) 0.0008(6) 0.0007(5) 0.0010(6)
N2 0.0168(7) 0.0095(7) 0.0107(7) -0.0009(6) -0.0025(6) 0.0026(6)
N3 0.0155(7) 0.0094(7) 0.0095(7) 0.0011(6) -0.0001(6) 0.0005(6)
O1 0.0097(7) 0.0225(6) 0.0119(5) 0.0033(5) 0.0000(5) 0.0033(6)
O2 0.0225(8) 0.0216(8) 0.0122(7) -0.0019(6) -0.0061(6) 0.0095(6)
O99 0.0260(8) 0.0218(8) 0.0135(7) 0.0022(6) 0.0062(6) 0.0054(6)
Rh1 0.01176(5) 0.01009(5) 0.00890(5) 0.00101(4) -0.00056(7) 0.00083(8)

loop_
_atom_type_symbol
_atom_type_description
_atom_type_scat_dispersion_real
_atom_type_scat_dispersion_imag
_atom_type_scat_source
C C 0.0033 0.0016 'International Tables Vol C Tables 4.2.6.8 and 6.1.1.4'
H H 0.0000 0.0000 'International Tables Vol C Tables 4.2.6.8 and 6.1.1.4'
N N 0.0061 0.0033 'International Tables Vol C Tables 4.2.6.8 and 6.1.1.4'
O O 0.0106 0.0060 'International Tables Vol C Tables 4.2.6.8 and 6.1.1.4'
Rh Rh -1.1178 0.9187 'International Tables Vol C Tables 4.2.6.8 and 6.1.1.4'

loop_
_geom_angle_atom_site_label_1
_geom_angle_atom_site_label_2
_geom_angle_atom_site_label_3
_geom_angle
_geom_angle_site_symmetry_1
_geom_angle_site_symmetry_3
_geom_angle_publ_flag
N1 C1 C2 101.28(15) . . ?
N1 C1 C17 113.52(15) . . ?
C2 C1 C17 113.10(16) . . ?
N1 C1 H1 109.5 . . ?
C2 C1 H1 109.5 . . ?
C17 C1 H1 109.5 . . ?
O1 C2 C1 103.93(15) . . ?
O1 C2 H2A 111.0 . . ?
C1 C2 H2A 111.0 . . ?
O1 C2 H2B 111.0 . . ?
C1 C2 H2B 111.0 . . ?
H2A C2 H2B 109.0 . . ?
N1 C3 O1 116.05(18) . . ?
N1 C3 C4 128.30(18) . . ?
O1 C3 C4 115.52(17) . . ?
C5 C4 C3 124.23(19) . . ?
C5 C4 H4 117.9 . . ?
C3 C4 H4 117.9 . . ?
C4 C5 N3 125.26(18) . . ?
C4 C5 C6 123.17(19) . . ?
N3 C5 C6 111.56(17) . . ?
C5 C6 C7 103.49(17) . . ?
C5 C6 H6A 111.1 . . ?
C7 C6 H6A 111.1 . . ?
C5 C6 H6B 111.1 . . ?
C7 C6 H6B 111.1 . . ?
H6A C6 H6B 109.0 . . ?
C8 C7 C6 103.71(16) . . ?
C8 C7 H7A 111.0 . . ?
C6 C7 H7A 111.0 . . ?
C8 C7 H7B 111.0 . . ?
C6 C7 H7B 111.0 . . ?
H7A C7 H7B 109.0 . . ?
C9 C8 N3 125.29(18) . . ?
C9 C8 C7 123.48(17) . . ?
N3 C8 C7 111.22(17) . . ?
C8 C9 C10 123.96(18) . . ?
C8 C9 H9 118.0 . . ?
C10 C9 H9 118.0 . . ?
N2 C10 O2 115.21(18) . . ?
N2 C10 C9 128.82(19) . . ?
O2 C10 C9 115.84(17) . . ?
O2 C11 C12 103.3(2) . . ?
O2 C11 H11A 111.1 . . ?
C12 C11 H11A 111.1 . . ?
O2 C11 H11B 111.1 . . ?
C12 C11 H11B 111.1 . . ?
H11A C11 H11B 109.1 . . ?
N2 C12 C11 101.32(16) . . ?
N2 C12 C13 112.68(16) . . ?
C11 C12 C13 114.12(16) . . ?
N2 C12 H12 109.5 . . ?
C11 C12 H12 109.5 . . ?
C13 C12 H12 109.5 . . ?
C15 C13 C14 108.70(19) . . ?
C15 C13 C16 107.71(18) . . ?
C14 C13 C16 110.43(17) . . ?
C15 C13 C12 110.73(16) . . ?
C14 C13 C12 110.93(17) . . ?
C16 C13 C12 108.29(18) . . ?
C13 C14 H14A 109.5 . . ?
C13 C14 H14B 109.5 . . ?
H14A C14 H14B 109.5 . . ?
C13 C14 H14C 109.5 . . ?
H14A C14 H14C 109.5 . . ?
H14B C14 H14C 109.5 . . ?
C13 C15 H15A 109.5 . . ?
C13 C15 H15B 109.5 . . ?
H15A C15 H15B 109.5 . . ?
C13 C15 H15C 109.5 . . ?
H15A C15 H15C 109.5 . . ?
H15B C15 H15C 109.5 . . ?
C13 C16 H16A 109.5 . . ?
C13 C16 H16B 109.5 . . ?
H16A C16 H16B 109.5 . . ?
C13 C16 H16C 109.5 . . ?
H16A C16 H16C 109.5 . . ?
H16B C16 H16C 109.5 . . ?
C19 C17 C18 109.21(19) . . ?
C19 C17 C20 108.55(19) . . ?
C18 C17 C20 109.75(18) . . ?
C19 C17 C1 109.78(17) . . ?
C18 C17 C1 111.08(17) . . ?
C20 C17 C1 108.43(17) . . ?
C17 C18 H18A 109.5 . . ?
C17 C18 H18B 109.5 . . ?
H18A C18 H18B 109.5 . . ?
C17 C18 H18C 109.5 . . ?
H18A C18 H18C 109.5 . . ?
H18B C18 H18C 109.5 . . ?
C17 C19 H19A 109.5 . . ?
C17 C19 H19B 109.5 . . ?
H19A C19 H19B 109.5 . . ?
C17 C19 H19C 109.5 . . ?
H19A C19 H19C 109.5 . . ?
H19B C19 H19C 109.5 . . ?
C17 C20 H20A 109.5 . . ?
C17 C20 H20B 109.5 . . ?
H20A C20 H20B 109.5 . . ?
C17 C20 H20C 109.5 . . ?
H20A C20 H20C 109.5 . . ?
H20B C20 H20C 109.5 . . ?
O99 C99 Rh1 179.42(19) . . ?
C3 N1 C1 106.54(16) . . ?
C3 N1 Rh1 123.70(13) . . ?
C1 N1 Rh1 129.51(12) . . ?
C10 N2 C12 107.06(16) . . ?
C10 N2 Rh1 124.42(14) . . ?
C12 N2 Rh1 128.53(13) . . ?
C5 N3 C8 109.49(16) . . ?
C5 N3 Rh1 125.18(13) . . ?
C8 N3 Rh1 125.33(13) . . ?
C3 O1 C2 105.55(15) . . ?
C10 O2 C11 106.12(16) . . ?
C99 Rh1 N1 91.48(7) . . ?
C99 Rh1 N2 91.01(8) . . ?
N1 Rh1 N2 176.83(7) . . ?
C99 Rh1 N3 178.76(8) . . ?
N1 Rh1 N3 88.94(6) . . ?
N2 Rh1 N3 88.61(7) . . ?

loop_
_geom_bond_atom_site_label_1
_geom_bond_atom_site_label_2
_geom_bond_distance
_geom_bond_site_symmetry_2
_geom_bond_publ_flag
C1 N1 1.493(2) . ?
C1 C2 1.529(3) . ?
C1 C17 1.562(3) . ?
C1 H1 1.0000 . ?
C2 O1 1.451(2) . ?
C2 H2A 0.9900 . ?
C2 H2B 0.9900 . ?
C3 N1 1.307(2) . ?
C3 O1 1.357(2) . ?
C3 C4 1.420(3) . ?
C4 C5 1.357(3) . ?
C4 H4 0.9500 . ?
C5 N3 1.369(3) . ?
C5 C6 1.510(3) . ?
C6 C7 1.523(3) . ?
C6 H6A 0.9900 . ?
C6 H6B 0.9900 . ?
C7 C8 1.509(3) . ?
C7 H7A 0.9900 . ?
C7 H7B 0.9900 . ?
C8 C9 1.363(3) . ?
C8 N3 1.374(2) . ?
C9 C10 1.411(3) . ?
C9 H9 0.9500 . ?
C10 N2 1.304(2) . ?
C10 O2 1.362(2) . ?
C11 O2 1.450(3) . ?
C11 C12 1.534(3) . ?
C11 H11A 0.9900 . ?
C11 H11B 0.9900 . ?
C12 N2 1.486(2) . ?
C12 C13 1.558(3) . ?
C12 H12 1.0000 . ?
C13 C15 1.524(3) . ?
C13 C14 1.528(3) . ?
C13 C16 1.538(3) . ?
C14 H14A 0.9800 . ?
C14 H14B 0.9800 . ?
C14 H14C 0.9800 . ?
C15 H15A 0.9800 . ?
C15 H15B 0.9800 . ?
C15 H15C 0.9800 . ?
C16 H16A 0.9800 . ?
C16 H16B 0.9800 . ?
C16 H16C 0.9800 . ?
C17 C19 1.526(3) . ?
C17 C18 1.530(3) . ?
C17 C20 1.536(3) . ?
C18 H18A 0.9800 . ?
C18 H18B 0.9800 . ?
C18 H18C 0.9800 . ?
C19 H19A 0.9800 . ?
C19 H19B 0.9800 . ?
C19 H19C 0.9800 . ?
C20 H20A 0.9800 . ?
C20 H20B 0.9800 . ?
C20 H20C 0.9800 . ?
C99 O99 1.157(2) . ?
C99 Rh1 1.814(2) . ?
N1 Rh1 2.0391(16) . ?
N2 Rh1 2.0423(16) . ?
N3 Rh1 2.0766(16) . ?

loop_
_geom_torsion_atom_site_label_1
_geom_torsion_atom_site_label_2
_geom_torsion_atom_site_label_3
_geom_torsion_atom_site_label_4
_geom_torsion
_geom_torsion_site_symmetry_1
_geom_torsion_site_symmetry_2
_geom_torsion_site_symmetry_3
_geom_torsion_site_symmetry_4
_geom_torsion_publ_flag
N1 C1 C2 O1 -25.20(19) . . . . ?
C17 C1 C2 O1 96.64(18) . . . . ?
N1 C3 C4 C5 -1.2(3) . . . . ?
O1 C3 C4 C5 174.32(19) . . . . ?
C3 C4 C5 N3 11.2(3) . . . . ?
C3 C4 C5 C6 -170.1(2) . . . . ?
C4 C5 C6 C7 176.2(2) . . . . ?
N3 C5 C6 C7 -5.1(2) . . . . ?
C5 C6 C7 C8 6.8(2) . . . . ?
C6 C7 C8 C9 172.39(19) . . . . ?
C6 C7 C8 N3 -6.9(2) . . . . ?
N3 C8 C9 C10 9.2(3) . . . . ?
C7 C8 C9 C10 -170.0(2) . . . . ?
C8 C9 C10 N2 -3.1(4) . . . . ?
C8 C9 C10 O2 172.59(19) . . . . ?
O2 C11 C12 N2 -25.61(19) . . . . ?
O2 C11 C12 C13 95.76(19) . . . . ?
N2 C12 C13 C15 -64.1(2) . . . . ?
C11 C12 C13 C15 -178.90(19) . . . . ?
N2 C12 C13 C14 56.7(2) . . . . ?
C11 C12 C13 C14 -58.1(2) . . . . ?
N2 C12 C13 C16 178.06(16) . . . . ?
C11 C12 C13 C16 63.2(2) . . . . ?
N1 C1 C17 C19 -64.0(2) . . . . ?
C2 C1 C17 C19 -178.66(18) . . . . ?
N1 C1 C17 C18 56.9(2) . . . . ?
C2 C1 C17 C18 -57.8(2) . . . . ?
N1 C1 C17 C20 177.57(16) . . . . ?
C2 C1 C17 C20 62.9(2) . . . . ?
O1 C3 N1 C1 -9.4(2) . . . . ?
C4 C3 N1 C1 166.1(2) . . . . ?
O1 C3 N1 Rh1 165.35(13) . . . . ?
C4 C3 N1 Rh1 -19.2(3) . . . . ?
C2 C1 N1 C3 21.3(2) . . . . ?
C17 C1 N1 C3 -100.29(19) . . . . ?
C2 C1 N1 Rh1 -153.10(14) . . . . ?
C17 C1 N1 Rh1 85.36(19) . . . . ?
O2 C10 N2 C12 -10.9(2) . . . . ?
C9 C10 N2 C12 164.8(2) . . . . ?
O2 C10 N2 Rh1 169.15(13) . . . . ?
C9 C10 N2 Rh1 -15.1(3) . . . . ?
C11 C12 N2 C10 22.5(2) . . . . ?
C13 C12 N2 C10 -99.87(19) . . . . ?
C11 C12 N2 Rh1 -157.55(14) . . . . ?
C13 C12 N2 Rh1 80.1(2) . . . . ?
C4 C5 N3 C8 179.6(2) . . . . ?
C6 C5 N3 C8 0.8(2) . . . . ?
C4 C5 N3 Rh1 0.6(3) . . . . ?
C6 C5 N3 Rh1 -178.15(13) . . . . ?
C9 C8 N3 C5 -175.3(2) . . . . ?
C7 C8 N3 C5 4.0(2) . . . . ?
C9 C8 N3 Rh1 3.7(3) . . . . ?
C7 C8 N3 Rh1 -177.06(13) . . . . ?
N1 C3 O1 C2 -7.8(2) . . . . ?
C4 C3 O1 C2 176.09(17) . . . . ?
C1 C2 O1 C3 20.8(2) . . . . ?
N2 C10 O2 C11 -6.8(2) . . . . ?
C9 C10 O2 C11 176.89(19) . . . . ?
C12 C11 O2 C10 20.5(2) . . . . ?
O99 C99 Rh1 N1 145(20) . . . . ?
O99 C99 Rh1 N2 -33(20) . . . . ?
O99 C99 Rh1 N3 -105(20) . . . . ?
C3 N1 Rh1 C99 -159.34(17) . . . . ?
C1 N1 Rh1 C99 14.14(17) . . . . ?
C3 N1 Rh1 N2 -17.6(13) . . . . ?
C1 N1 Rh1 N2 155.9(11) . . . . ?
C3 N1 Rh1 N3 21.82(16) . . . . ?
C1 N1 Rh1 N3 -164.69(16) . . . . ?
C10 N2 Rh1 C99 -159.32(18) . . . . ?
C12 N2 Rh1 C99 20.74(17) . . . . ?
C10 N2 Rh1 N1 58.9(12) . . . . ?
C12 N2 Rh1 N1 -121.0(12) . . . . ?
C10 N2 Rh1 N3 19.50(17) . . . . ?
C12 N2 Rh1 N3 -160.44(16) . . . . ?
C5 N3 Rh1 C99 -123(4) . . . . ?
C8 N3 Rh1 C99 58(4) . . . . ?
C5 N3 Rh1 N1 -13.65(16) . . . . ?
C8 N3 Rh1 N1 167.53(16) . . . . ?
C5 N3 Rh1 N2 164.34(16) . . . . ?
C8 N3 Rh1 N2 -14.49(16) . . . . ?
